data_4327755
loop_
_publ_author_name
'Karah E. Knope'
'Daniel T. de Lill'
'Clare E. Rowland'
'Paula M. Cantos'
'Ana de Bettencourt-Dias'
'Christopher L. Cahill'

_publ_contact_author_address
;Department of Chemistry
George Washington University
725 21st Street, NW
Washington, DC 20052
;
_publ_contact_author_email cahill@gwu.edu
_publ_contact_author_fax 202-994-5873
_publ_contact_author_name 'Christopher L. Cahill'
_publ_contact_author_phone 202-994-6959
_publ_section_title
;
 Uranyl Sensitization of Samarium(III) Luminescence in a Two-Dimensional
 Coordination Polymer
;
_journal_name_full 'Inorganic Chemistry'
_journal_page_first 201
_journal_page_last 206
_journal_paper_doi 10.1021/ic201450e
_journal_volume 51
_journal_year 2012
_chemical_formula_moiety 'C6 H10 O20 P2 Sm U2, H2O'
_chemical_formula_sum 'C6 H12 O21 P3 Sm U2'
_chemical_formula_weight 1139.48
_chemical_name_systematic
;
 ?
;
_space_group_IT_number 14
_symmetry_cell_setting monoclinic
_symmetry_space_group_name_Hall '-P 2ybc'
_symmetry_space_group_name_H-M 'P 1 21/c 1'
_atom_sites_solution_hydrogens geom
_atom_sites_solution_primary direct
_atom_sites_solution_secondary difmap
_audit_creation_method SHELXL-97
_cell_angle_alpha 90.00
_cell_angle_beta 103.4130(10)
_cell_angle_gamma 90.00
_cell_formula_units_Z 4
_cell_length_a 10.9713(5)
_cell_length_b 10.3512(4)
_cell_length_c 20.5227(9)
_cell_measurement_reflns_used 9908
_cell_measurement_temperature 295(2)
_cell_measurement_theta_max 30.076
_cell_measurement_theta_min 2.216
_cell_volume 2267.11(17)
_computing_cell_refinement ' APEX2 Software Suite (Bruker-AXS) '
_computing_data_collection ' SMART V5.05 (Bruker-AXS) '
_computing_data_reduction ' APEX2 Software Suite (Bruker-AXS) '
_computing_molecular_graphics ' SHELXL-97 (Sheldrick, 1997) '
_computing_publication_material ' WINGX (Farrugia, 1998) '
_computing_structure_refinement ' SHELXL-97 (Sheldrick, 1997) '
_computing_structure_solution ' SHELXS-97 (Sheldrick, 1990) '
_diffrn_ambient_temperature 295(2)
_diffrn_measured_fraction_theta_full 0.998
_diffrn_measured_fraction_theta_max 0.944
_diffrn_measurement_device_type 'Bruker ApexII CCD'
_diffrn_measurement_method 'omega and phi scans'
_diffrn_radiation_monochromator graphite
_diffrn_radiation_source 'fine-focus sealed tube'
_diffrn_radiation_type MoK\a
_diffrn_radiation_wavelength 0.71073
_diffrn_reflns_av_R_equivalents 0.0878
_diffrn_reflns_av_sigmaI/netI 0.0645
_diffrn_reflns_limit_h_max 10
_diffrn_reflns_limit_h_min -15
_diffrn_reflns_limit_k_max 14
_diffrn_reflns_limit_k_min -14
_diffrn_reflns_limit_l_max 29
_diffrn_reflns_limit_l_min -28
_diffrn_reflns_number 43605
_diffrn_reflns_theta_full 25.00
_diffrn_reflns_theta_max 30.40
_diffrn_reflns_theta_min 2.04
_exptl_absorpt_coefficient_mu 17.112
_exptl_absorpt_correction_T_max 0.710
_exptl_absorpt_correction_T_min 0.545
_exptl_absorpt_correction_type multi-scan
_exptl_absorpt_process_details SADABS
_exptl_crystal_colour yellow
_exptl_crystal_density_diffrn 3.338
_exptl_crystal_description plate
_exptl_crystal_F_000 2028
_exptl_crystal_size_max 0.04
_exptl_crystal_size_mid 0.03
_exptl_crystal_size_min 0.02
_refine_diff_density_max 1.869
_refine_diff_density_min -1.832
_refine_diff_density_rms 0.314
_refine_ls_extinction_method none
_refine_ls_goodness_of_fit_ref 1.011
_refine_ls_hydrogen_treatment constr
_refine_ls_matrix_type full
_refine_ls_number_parameters 341
_refine_ls_number_reflns 6478
_refine_ls_number_restraints 313
_refine_ls_restrained_S_all 0.991
_refine_ls_R_factor_all 0.0638
_refine_ls_R_factor_gt 0.0372
_refine_ls_shift/su_max 0.001
_refine_ls_shift/su_mean 0.000
_refine_ls_structure_factor_coef Fsqd
_refine_ls_weighting_details 'calc w=1/[\s^2^(Fo^2^)+(0.0268P)^2^+10.2683P] where P=(Fo^2^+2Fc^2^)/3'
_refine_ls_weighting_scheme calc
_refine_ls_wR_factor_gt 0.0750
_refine_ls_wR_factor_ref 0.0830
_reflns_number_gt 4776
_reflns_number_total 6478
_reflns_threshold_expression >2sigma(I)
_cod_data_source_file ic201450e_si_002.cif
_cod_data_source_block C6H12O21P3SmU2
_cod_original_sg_symbol_H-M 'P 21/c'
_cod_database_code 4327755

loop_
_symmetry_equiv_pos_as_xyz
'x, y, z'
'-x, y+1/2, -z+1/2'
'-x, -y, -z'
'x, -y-1/2, z-1/2'

loop_
_atom_site_label
_atom_site_type_symbol
_atom_site_fract_x
_atom_site_fract_y
_atom_site_fract_z
_atom_site_U_iso_or_equiv
_atom_site_adp_type
_atom_site_occupancy
_atom_site_symmetry_multiplicity
_atom_site_calc_flag
_atom_site_refinement_flags
_atom_site_disorder_assembly
_atom_site_disorder_group
U1 U 0.43204(3) 0.04646(3) 0.248445(14) 0.01723(7) Uani 1 1 d U . .
U2 U 0.81792(2) 0.04222(3) 0.255251(14) 0.01511(7) Uani 1 1 d U . .
Sm3 Sm -0.04843(3) -0.19532(4) 0.132218(19) 0.01541(9) Uani 1 1 d U . .
O4 O 0.6373(5) 0.1437(5) 0.2919(3) 0.0211(11) Uani 1 1 d U . .
O3 O 0.6058(5) -0.0512(5) 0.2110(3) 0.0213(11) Uani 1 1 d U . .
O5 O 0.4162(5) 0.2103(5) 0.3259(3) 0.0194(11) Uani 1 1 d U . .
O7 O 0.0081(5) -0.0681(5) 0.2322(3) 0.0297(13) Uani 1 1 d U . .
O1 O 0.4581(6) -0.0658(6) 0.3156(3) 0.0317(14) Uani 1 1 d U . .
O8 O 0.7834(5) -0.1549(5) 0.1863(3) 0.0181(11) Uani 1 1 d U . .
O6 O 0.8433(6) -0.0460(5) 0.3309(3) 0.0264(12) Uani 1 1 d U . .
O14 O 0.0312(5) 0.1328(5) 0.2908(3) 0.0211(11) Uani 1 1 d U . .
O16 O 0.1955(6) 0.1389(6) 0.4207(3) 0.0346(14) Uani 1 1 d U . .
O13 O 0.8378(5) 0.2457(5) 0.3188(2) 0.0164(10) Uani 1 1 d U . .
O10 O 0.2159(5) 0.0461(6) 0.2475(3) 0.0310(13) Uani 1 1 d U . .
O15 O 0.7905(6) -0.0782(6) 0.0553(3) 0.0312(14) Uani 1 1 d U . .
O11 O 0.7941(5) 0.1314(5) 0.1804(3) 0.0252(12) Uani 1 1 d U . .
O12 O 0.9590(6) 0.2291(7) 0.4547(3) 0.0377(16) Uani 1 1 d U . .
O9 O 0.4035(6) 0.1562(5) 0.1821(3) 0.0288(13) Uani 1 1 d U . .
P1 P 0.70960(17) 0.25055(18) 0.33716(10) 0.0143(4) Uani 1 1 d U . .
O20 O 0.8468(6) 0.3047(7) 0.5231(3) 0.0394(16) Uani 1 1 d U . .
C1 C 0.7353(8) 0.1974(8) 0.4232(4) 0.0244(16) Uani 1 1 d U . .
H1A H 0.6640 0.2233 0.4406 0.029 Uiso 1 1 calc R . .
H1B H 0.7388 0.1037 0.4241 0.029 Uiso 1 1 calc R . .
C2 C 0.8547(8) 0.2498(8) 0.4698(4) 0.0253(17) Uani 1 1 d U . .
P2 P 0.63934(17) -0.15949(18) 0.16691(9) 0.0137(4) Uani 1 1 d U . .
O22 O 0.6522(6) 0.0828(6) 0.0384(3) 0.0354(15) Uani 1 1 d U . .
H22 H 0.7097 0.1199 0.0267 0.053 Uiso 1 1 calc R . .
C3 C 0.5890(8) -0.1120(9) 0.0800(4) 0.0267(17) Uani 1 1 d U . .
H3A H 0.5708 -0.1888 0.0524 0.032 Uiso 1 1 calc R . .
H3B H 0.5123 -0.0621 0.0740 0.032 Uiso 1 1 calc R . .
C4 C 0.6863(8) -0.0329(8) 0.0572(4) 0.0258(17) Uani 1 1 d U . .
P3A P 0.1104(2) 0.0168(3) 0.27745(14) 0.0163(7) Uani 0.778(5) 1 d PDU . 1
C5A C 0.1766(11) -0.0632(10) 0.3587(5) 0.0277(19) Uani 0.778(5) 1 d PDU . 1
H5A1 H 0.1102 -0.1080 0.3736 0.033 Uiso 0.778(5) 1 calc PR . 1
H5A2 H 0.2380 -0.1268 0.3529 0.033 Uiso 0.778(5) 1 calc PR . 1
C6A C 0.2374(10) 0.0323(11) 0.4113(5) 0.028(2) Uani 0.778(5) 1 d PDU . 1
O21A O 0.3358(9) -0.0161(8) 0.4521(4) 0.047(3) Uani 0.778(5) 1 d PDU . 1
H21A H 0.3667 0.0383 0.4801 0.070 Uiso 0.778(5) 1 calc PR . 1
O17A O 0.0391(12) 0.0104(9) 0.0988(6) 0.051(3) Uani 0.778(5) 1 d PU . 1
OW1 O 0.1741(15) 0.2455(15) 0.0742(8) 0.051(4) Uani 0.50 1 d PU A 1
P3B P 0.0928(8) 0.0618(9) 0.2353(5) 0.015(2) Uani 0.222(5) 1 d PDU . 2
C5B C 0.083(4) 0.162(3) 0.1602(12) 0.0277(19) Uani 0.222(5) 1 d PDU . 2
H5B1 H -0.0004 0.1993 0.1467 0.033 Uiso 0.222(5) 1 calc PR . 2
H5B2 H 0.1429 0.2319 0.1704 0.033 Uiso 0.222(5) 1 calc PR . 2
C6B C 0.109(3) 0.082(3) 0.1035(13) 0.022(5) Uani 0.222(5) 1 d PDU . 2
O21B O 0.171(3) 0.153(3) 0.0687(13) 0.035(6) Uani 0.222(5) 1 d PDU . 2
H21B H 0.1855 0.1098 0.0378 0.052 Uiso 0.222(5) 1 calc PR . 2
O17B O 0.063(5) -0.029(4) 0.090(2) 0.0346(14) Uani 0.222(5) 1 d PU . 2
OW2 O 0.3930(13) 0.1547(11) 0.5503(5) 0.037(3) Uani 0.50 1 d P . .
O2 O 0.6500(5) 0.3816(5) 0.3295(3) 0.0197(11) Uani 1 1 d U . .

loop_
_atom_site_aniso_label
_atom_site_aniso_U_11
_atom_site_aniso_U_22
_atom_site_aniso_U_33
_atom_site_aniso_U_23
_atom_site_aniso_U_13
_atom_site_aniso_U_12
U1 0.00910(13) 0.01588(13) 0.02811(16) -0.00267(12) 0.00716(11) -0.00101(10)
U2 0.00812(13) 0.01620(13) 0.02165(14) -0.00271(11) 0.00479(10) -0.00061(10)
Sm3 0.00926(17) 0.01677(18) 0.02113(19) 0.00288(15) 0.00541(14) 0.00142(14)
O4 0.010(2) 0.021(3) 0.033(3) -0.007(2) 0.006(2) -0.0019(19)
O3 0.007(2) 0.021(3) 0.037(3) -0.011(2) 0.007(2) 0.0002(19)
O5 0.013(3) 0.019(3) 0.028(3) -0.005(2) 0.008(2) 0.002(2)
O7 0.010(3) 0.026(3) 0.054(3) -0.020(3) 0.007(2) -0.006(2)
O1 0.029(3) 0.027(3) 0.040(4) 0.001(3) 0.010(3) 0.002(2)
O8 0.012(2) 0.017(2) 0.024(3) -0.005(2) 0.002(2) -0.001(2)
O6 0.026(3) 0.026(3) 0.026(3) 0.005(2) 0.003(2) 0.001(2)
O14 0.011(3) 0.018(3) 0.035(3) -0.007(2) 0.007(2) -0.001(2)
O16 0.040(4) 0.024(3) 0.035(3) -0.004(3) -0.002(3) 0.003(3)
O13 0.009(2) 0.018(2) 0.024(3) -0.006(2) 0.006(2) 0.0001(19)
O10 0.011(2) 0.036(3) 0.049(4) -0.020(3) 0.013(2) -0.008(2)
O15 0.019(3) 0.037(4) 0.036(3) 0.013(3) 0.005(3) 0.006(2)
O11 0.026(3) 0.022(3) 0.028(3) 0.004(2) 0.007(2) -0.003(2)
O12 0.024(3) 0.060(4) 0.032(3) 0.002(3) 0.012(3) 0.000(3)
O9 0.026(3) 0.020(3) 0.039(3) -0.001(2) 0.006(3) -0.001(2)
P1 0.0067(8) 0.0158(9) 0.0213(9) -0.0021(7) 0.0052(7) 0.0010(7)
O20 0.034(4) 0.050(4) 0.034(3) -0.017(3) 0.009(3) 0.007(3)
C1 0.026(4) 0.022(4) 0.028(3) 0.000(3) 0.013(3) -0.003(3)
C2 0.027(4) 0.025(4) 0.025(4) 0.009(3) 0.008(3) 0.003(3)
P2 0.0075(8) 0.0138(9) 0.0202(9) -0.0010(7) 0.0042(7) -0.0015(7)
O22 0.021(3) 0.039(3) 0.045(4) 0.018(3) 0.003(3) 0.003(3)
C3 0.025(4) 0.031(4) 0.023(4) 0.002(3) 0.005(3) -0.003(3)
C4 0.018(4) 0.033(4) 0.026(4) 0.003(4) 0.003(3) -0.005(3)
P3A 0.0077(11) 0.0186(13) 0.0223(15) -0.0043(11) 0.0025(10) 0.0003(9)
C5A 0.026(5) 0.022(4) 0.035(4) -0.004(3) 0.007(3) -0.001(4)
C6A 0.021(5) 0.033(5) 0.028(5) 0.005(4) 0.000(4) 0.002(4)
O21A 0.042(6) 0.039(5) 0.047(5) 0.002(4) -0.015(4) 0.012(4)
O17A 0.059(8) 0.029(6) 0.063(7) 0.014(6) 0.009(6) -0.019(5)
OW1 0.050(10) 0.039(9) 0.054(10) -0.009(8) -0.008(7) 0.013(7)
P3B 0.006(3) 0.020(4) 0.022(5) -0.006(3) 0.006(3) -0.001(3)
C5B 0.026(5) 0.022(4) 0.035(4) -0.004(3) 0.007(3) -0.001(4)
C6B 0.031(16) 0.016(10) 0.018(10) 0.001(9) 0.003(11) 0.000(10)
O21B 0.026(15) 0.050(16) 0.026(13) 0.015(13) 0.004(10) 0.002(12)
O17B 0.040(4) 0.024(3) 0.035(3) -0.004(3) -0.002(3) 0.003(3)
OW2 0.060(9) 0.028(7) 0.010(5) -0.005(5) -0.021(5) 0.006(6)
O2 0.014(3) 0.016(2) 0.029(3) 0.002(2) 0.004(2) 0.002(2)

loop_
_atom_type_symbol
_atom_type_description
_atom_type_scat_dispersion_real
_atom_type_scat_dispersion_imag
_atom_type_scat_source
C C 0.0033 0.0016 'International Tables Vol C Tables 4.2.6.8 and 6.1.1.4'
O O 0.0106 0.0060 'International Tables Vol C Tables 4.2.6.8 and 6.1.1.4'
P P 0.1023 0.0942 'International Tables Vol C Tables 4.2.6.8 and 6.1.1.4'
Sm Sm -0.1638 3.4418 'International Tables Vol C Tables 4.2.6.8 and 6.1.1.4'
U U -9.6767 9.6646 'International Tables Vol C Tables 4.2.6.8 and 6.1.1.4'
H H 0.0000 0.0000 'International Tables Vol C Tables 4.2.6.8 and 6.1.1.4'

loop_
_geom_angle_atom_site_label_1
_geom_angle_atom_site_label_2
_geom_angle_atom_site_label_3
_geom_angle
_geom_angle_site_symmetry_1
_geom_angle_site_symmetry_3
O9 U1 O1 179.0(3) . .
O9 U1 O5 91.7(2) . .
O1 U1 O5 88.3(2) . .
O9 U1 O10 89.8(3) . .
O1 U1 O10 89.2(3) . .
O5 U1 O10 77.08(18) . .
O9 U1 O2 88.3(2) . 2_645
O1 U1 O2 91.2(2) . 2_645
O5 U1 O2 153.78(18) . 2_645
O10 U1 O2 76.70(18) . 2_645
O9 U1 O3 92.1(2) . .
O1 U1 O3 88.6(2) . .
O5 U1 O3 134.18(17) . .
O10 U1 O3 148.55(18) . .
O2 U1 O3 71.99(17) 2_645 .
O9 U1 O4 90.0(2) . .
O1 U1 O4 91.0(2) . .
O5 U1 O4 70.32(17) . .
O10 U1 O4 147.38(18) . .
O2 U1 O4 135.90(17) 2_645 .
O3 U1 O4 64.04(17) . .
O11 U2 O6 179.3(3) . .
O11 U2 O13 89.5(2) . .
O6 U2 O13 90.0(2) . .
O11 U2 O8 87.8(2) . .
O6 U2 O8 92.8(2) . .
O13 U2 O8 175.70(16) . .
O11 U2 O14 89.8(2) . 1_655
O6 U2 O14 89.5(2) . 1_655
O13 U2 O14 63.70(16) . 1_655
O8 U2 O14 119.57(17) . 1_655
O11 U2 O3 87.1(2) . .
O6 U2 O3 93.6(2) . .
O13 U2 O3 119.10(16) . .
O8 U2 O3 57.46(16) . .
O14 U2 O3 175.77(18) 1_655 .
O11 U2 O4 94.3(2) . .
O6 U2 O4 85.9(2) . .
O13 U2 O4 57.42(16) . .
O8 U2 O4 119.50(17) . .
O14 U2 O4 120.88(17) 1_655 .
O3 U2 O4 62.28(16) . .
O11 U2 O7 92.1(2) . 1_655
O6 U2 O7 87.8(2) . 1_655
O13 U2 O7 120.81(16) . 1_655
O8 U2 O7 62.62(17) . 1_655
O14 U2 O7 57.15(17) 1_655 1_655
O3 U2 O7 120.06(17) . 1_655
O4 U2 O7 173.41(19) . 1_655
O11 U2 P1 96.28(19) . .
O6 U2 P1 83.47(19) . .
O13 U2 P1 28.88(12) . .
O8 U2 P1 148.42(12) . .
O14 U2 P1 91.82(12) 1_655 .
O3 U2 P1 91.38(12) . .
O4 U2 P1 29.10(12) . .
O7 U2 P1 147.88(13) 1_655 .
O11 U2 P2 84.15(18) . .
O6 U2 P2 96.55(19) . .
O13 U2 P2 147.47(12) . .
O8 U2 P2 28.80(12) . .
O14 U2 P2 147.74(12) 1_655 .
O3 U2 P2 28.93(12) . .
O4 U2 P2 91.21(12) . .
O7 U2 P2 91.34(12) 1_655 .
P1 U2 P2 120.30(5) . .
O11 U2 P3B 78.8(3) . 1_655
O6 U2 P3B 100.8(3) . 1_655
O13 U2 P3B 92.52(19) . 1_655
O8 U2 P3B 90.18(19) . 1_655
O14 U2 P3B 30.8(2) 1_655 1_655
O3 U2 P3B 145.3(2) . 1_655
O4 U2 P3B 149.4(2) . 1_655
O7 U2 P3B 31.0(2) 1_655 1_655
P1 U2 P3B 121.36(16) . 1_655
P2 U2 P3B 117.21(16) . 1_655
O11 U2 P3A 96.3(2) . 1_655
O6 U2 P3A 83.2(2) . 1_655
O13 U2 P3A 91.87(12) . 1_655
O8 U2 P3A 91.71(13) . 1_655
O14 U2 P3A 28.81(12) 1_655 1_655
O3 U2 P3A 148.92(12) . 1_655
O4 U2 P3A 147.38(13) . 1_655
O7 U2 P3A 29.22(13) 1_655 1_655
P1 U2 P3A 118.75(6) . 1_655
P2 U2 P3A 120.50(6) . 1_655
P3B U2 P3A 17.58(18) 1_655 1_655
O14 Sm3 O12 105.9(2) 2_545 2_645
O14 Sm3 O13 66.64(17) 2_545 2_645
O12 Sm3 O13 72.58(19) 2_645 2_645
O14 Sm3 O17B 145.0(11) 2_545 .
O12 Sm3 O17B 67.9(9) 2_645 .
O13 Sm3 O17B 79.0(11) 2_645 .
O14 Sm3 O7 82.9(2) 2_545 .
O12 Sm3 O7 139.4(2) 2_645 .
O13 Sm3 O7 75.26(18) 2_645 .
O17B Sm3 O7 82.3(10) . .
O14 Sm3 O8 76.82(17) 2_545 1_455
O12 Sm3 O8 155.01(19) 2_645 1_455
O13 Sm3 O8 128.71(17) 2_645 1_455
O17B Sm3 O8 123.9(9) . 1_455
O7 Sm3 O8 65.30(18) . 1_455
O14 Sm3 O15 138.80(19) 2_545 1_455
O12 Sm3 O15 92.4(2) 2_645 1_455
O13 Sm3 O15 154.32(18) 2_645 1_455
O17B Sm3 O15 76.0(11) . 1_455
O7 Sm3 O15 106.9(2) . 1_455
O8 Sm3 O15 71.92(19) 1_455 1_455
O14 Sm3 O16 73.07(19) 2_545 2_545
O12 Sm3 O16 77.2(2) 2_645 2_545
O13 Sm3 O16 119.16(19) 2_645 2_545
O17B Sm3 O16 133.4(11) . 2_545
O7 Sm3 O16 141.6(2) . 2_545
O8 Sm3 O16 80.1(2) 1_455 2_545
O15 Sm3 O16 75.6(2) 1_455 2_545
O14 Sm3 O17A 148.4(3) 2_545 .
O12 Sm3 O17A 79.7(3) 2_645 .
O13 Sm3 O17A 86.4(3) 2_645 .
O17B Sm3 O17A 12.6(9) . .
O7 Sm3 O17A 74.2(3) . .
O8 Sm3 O17A 111.4(3) 1_455 .
O15 Sm3 O17A 70.2(3) 1_455 .
O16 Sm3 O17A 137.5(3) 2_545 .
O14 Sm3 U2 91.41(13) 2_545 1_455
O12 Sm3 U2 161.79(17) 2_645 1_455
O13 Sm3 U2 110.52(12) 2_645 1_455
O17B Sm3 U2 94.7(9) . 1_455
O7 Sm3 U2 35.77(13) . 1_455
O8 Sm3 U2 34.39(12) 1_455 1_455
O15 Sm3 U2 77.62(15) 1_455 1_455
O16 Sm3 U2 114.16(16) 2_545 1_455
O17A Sm3 U2 82.6(3) . 1_455
O14 Sm3 U2 33.82(12) 2_545 2_645
O12 Sm3 U2 83.95(16) 2_645 2_645
O13 Sm3 U2 33.79(11) 2_645 2_645
O17B Sm3 U2 112.7(10) . 2_645
O7 Sm3 U2 82.93(14) . 2_645
O8 Sm3 U2 107.36(12) 1_455 2_645
O15 Sm3 U2 168.10(15) 1_455 2_645
O16 Sm3 U2 92.48(14) 2_545 2_645
O17A Sm3 U2 120.0(3) . 2_645
U2 Sm3 U2 108.747(10) 1_455 2_645
P1 O4 U1 145.0(3) . .
P1 O4 U2 98.6(2) . .
U1 O4 U2 116.4(2) . .
P2 O3 U1 143.1(3) . .
P2 O3 U2 99.6(2) . .
U1 O3 U2 117.3(2) . .
P2 O5 U1 143.9(3) 2_655 .
P3A O7 P3B 35.1(4) . .
P3A O7 Sm3 146.2(3) . .
P3B O7 Sm3 121.3(5) . .
P3A O7 U2 98.4(3) . 1_455
P3B O7 U2 96.3(4) . 1_455
Sm3 O7 U2 110.4(2) . 1_455
P2 O8 Sm3 136.8(3) . 1_655
P2 O8 U2 100.7(2) . .
Sm3 O8 U2 112.2(2) 1_655 .
P3A O14 P3B 35.2(4) . .
P3A O14 Sm3 138.1(3) . 2
P3B O14 Sm3 145.8(4) . 2
P3A O14 U2 100.7(3) . 1_455
P3B O14 U2 98.1(4) . 1_455
Sm3 O14 U2 114.1(2) 2 1_455
C6A O16 Sm3 142.9(6) . 2
P1 O13 Sm3 137.9(3) . 2_655
P1 O13 U2 100.6(2) . .
Sm3 O13 U2 113.73(19) 2_655 .
P3B O10 P3A 39.9(4) . .
P3B O10 U1 167.6(6) . .
P3A O10 U1 152.3(4) . .
C4 O15 Sm3 135.2(5) . 1_655
C2 O12 Sm3 133.2(6) . 2_655
O2 P1 O13 113.9(3) . .
O2 P1 O4 115.8(3) . .
O13 P1 O4 101.6(3) . .
O2 P1 C1 110.1(4) . .
O13 P1 C1 106.6(3) . .
O4 P1 C1 108.2(3) . .
O2 P1 U2 141.0(2) . .
O13 P1 U2 50.52(19) . .
O4 P1 U2 52.3(2) . .
C1 P1 U2 108.8(3) . .
C2 C1 P1 114.8(6) . .
C2 C1 H1A 108.6 . .
P1 C1 H1A 108.6 . .
C2 C1 H1B 108.6 . .
P1 C1 H1B 108.6 . .
H1A C1 H1B 107.6 . .
O20 C2 O12 122.5(8) . .
O20 C2 C1 118.9(8) . .
O12 C2 C1 118.5(7) . .
O5 P2 O8 114.7(3) 2_645 .
O5 P2 O3 116.0(3) 2_645 .
O8 P2 O3 101.4(3) . .
O5 P2 C3 107.7(4) 2_645 .
O8 P2 C3 107.9(3) . .
O3 P2 C3 108.8(4) . .
O5 P2 U2 139.0(2) 2_645 .
O8 P2 U2 50.46(19) . .
O3 P2 U2 51.49(19) . .
C3 P2 U2 113.3(3) . .
C4 O22 H22 109.5 . .
C4 C3 P2 112.3(6) . .
C4 C3 H3A 109.1 . .
P2 C3 H3A 109.1 . .
C4 C3 H3B 109.1 . .
P2 C3 H3B 109.1 . .
H3A C3 H3B 107.9 . .
O15 C4 O22 123.1(8) . .
O15 C4 C3 121.9(8) . .
O22 C4 C3 115.0(8) . .
O10 P3A O14 116.5(4) . .
O10 P3A O7 113.5(4) . .
O14 P3A O7 100.8(3) . .
O10 P3A C5A 106.7(5) . .
O14 P3A C5A 107.9(4) . .
O7 P3A C5A 111.3(4) . .
O10 P3A U2 143.3(3) . 1_455
O14 P3A U2 50.4(2) . 1_455
O7 P3A U2 52.3(2) . 1_455
C5A P3A U2 109.9(4) . 1_455
C6A C5A P3A 111.6(7) . .
C6A C5A H5A1 109.3 . .
P3A C5A H5A1 109.3 . .
C6A C5A H5A2 109.3 . .
P3A C5A H5A2 109.3 . .
H5A1 C5A H5A2 108.0 . .
O16 C6A O21A 121.9(10) . .
O16 C6A C5A 125.8(10) . .
O21A C6A C5A 111.9(10) . .
C6A O21A H21A 109.5 . .
O10 P3B O7 117.0(7) . .
O10 P3B O14 119.6(7) . .
O7 P3B O14 94.2(5) . .
O10 P3B C5B 95.0(13) . .
O7 P3B C5B 120.6(12) . .
O14 P3B C5B 112.2(10) . .
O10 P3B U2 159.1(7) . 1_455
O7 P3B U2 52.8(3) . 1_455
O14 P3B U2 51.0(3) . 1_455
C5B P3B U2 105.8(12) . 1_455
C6B C5B P3B 110.6(17) . .
C6B C5B H5B1 109.5 . .
P3B C5B H5B1 109.5 . .
C6B C5B H5B2 109.5 . .
P3B C5B H5B2 109.5 . .
H5B1 C5B H5B2 108.1 . .
O17B C6B O21B 128(3) . .
O17B C6B C5B 122(3) . .
O21B C6B C5B 109(2) . .
C6B O21B H21B 109.5 . .
C6B O17B Sm3 142(3) . .
P1 O2 U1 144.3(3) . 2_655

loop_
_geom_bond_atom_site_label_1
_geom_bond_atom_site_label_2
_geom_bond_distance
_geom_bond_site_symmetry_2
U1 O9 1.744(6) .
U1 O1 1.775(6) .
U1 O5 2.358(5) .
U1 O10 2.366(6) .
U1 O2 2.369(5) 2_645
U1 O3 2.434(5) .
U1 O4 2.439(5) .
U2 O11 1.759(5) .
U2 O6 1.767(5) .
U2 O13 2.460(5) .
U2 O8 2.462(5) .
U2 O14 2.468(5) 1_655
U2 O3 2.489(5) .
U2 O4 2.507(5) .
U2 O7 2.517(5) 1_655
U2 P1 3.1330(19) .
U2 P2 3.1364(18) .
U2 P3B 3.143(8) 1_655
U2 P3A 3.146(2) 1_655
Sm3 O14 2.358(5) 2_545
Sm3 O12 2.360(6) 2_645
Sm3 O13 2.376(5) 2_645
Sm3 O17B 2.39(5) .
Sm3 O7 2.396(6) .
Sm3 O8 2.401(5) 1_455
Sm3 O15 2.407(6) 1_455
Sm3 O16 2.432(6) 2_545
Sm3 O17A 2.497(10) .
Sm3 U2 4.0360(5) 1_455
Sm3 U2 4.0498(5) 2_645
O4 P1 1.541(5) .
O3 P2 1.539(5) .
O5 P2 1.501(5) 2_655
O7 P3A 1.552(6) .
O7 P3B 1.627(10) .
O7 U2 2.517(5) 1_455
O8 P2 1.538(5) .
O8 Sm3 2.401(5) 1_655
O14 P3A 1.543(6) .
O14 P3B 1.628(10) .
O14 Sm3 2.358(5) 2
O14 U2 2.468(5) 1_455
O16 C6A 1.228(12) .
O16 Sm3 2.432(6) 2
O13 P1 1.539(5) .
O13 Sm3 2.376(5) 2_655
O10 P3B 1.325(10) .
O10 P3A 1.464(6) .
O15 C4 1.244(10) .
O15 Sm3 2.407(6) 1_655
O12 C2 1.270(10) .
O12 Sm3 2.360(6) 2_655
P1 O2 1.498(5) .
P1 C1 1.809(8) .
O20 C2 1.254(10) .
C1 C2 1.531(12) .
C1 H1A 0.9700 .
C1 H1B 0.9700 .
P2 O5 1.501(5) 2_645
P2 C3 1.808(8) .
O22 C4 1.287(10) .
O22 H22 0.8200 .
C3 C4 1.504(11) .
C3 H3A 0.9700 .
C3 H3B 0.9700 .
P3A C5A 1.853(11) .
P3A U2 3.146(2) 1_455
C5A C6A 1.500(14) .
C5A H5A1 0.9700 .
C5A H5A2 0.9700 .
C6A O21A 1.303(12) .
O21A H21A 0.8200 .
P3B C5B 1.84(2) .
P3B U2 3.143(8) 1_455
C5B C6B 1.51(2) .
C5B H5B1 0.9700 .
C5B H5B2 0.9700 .
C6B O17B 1.26(5) .
C6B O21B 1.32(2) .
O21B H21B 0.8200 .
O2 U1 2.369(5) 2_655

loop_
_geom_hbond_atom_site_label_D
_geom_hbond_atom_site_label_H
_geom_hbond_atom_site_label_A
_geom_hbond_distance_DH
_geom_hbond_distance_HA
_geom_hbond_distance_DA
_geom_hbond_angle_DHA
_geom_hbond_site_symmetry_A
O21A H21A OW2 0.82 1.85 2.646(14) 163.4 .
O21B H21B O15 0.82 2.01 2.78(3) 155.9 3_655
O22 H22 O20 0.82 1.71 2.515(9) 165.7 4_565
